data_2107372
loop_
_publ_author_name
'Ribbe, P.H.'
'Megaw, H.D.'
'Ferguson, R.B.'
'Taylor, W.H.'
'Traill, R.J.'

_publ_section_title
;
 The albite structures
;
_journal_name_full 'Acta Crystallographica B (24,1968-38,1982)'
_journal_page_first 1503
_journal_page_last 1518
_journal_volume 25
_journal_year 1969
_chemical_formula_sum 'Al Na O8 Si3'
_chemical_name_systematic 'Na Al Si3 O8'
_space_group_IT_number 2
_symmetry_space_group_name_Hall '-P 1 (1/2*x+1/2*y,1/2*x-1/2*y,-z)'
_symmetry_space_group_name_H-M 'C -1'
_cell_angle_alpha 94.33
_cell_angle_beta 116.57
_cell_angle_gamma 87.65
_cell_formula_units_Z 4
_cell_length_a 8.138
_cell_length_b 12.789
_cell_length_c 7.156
_cell_volume 664.194
_citation_journal_id_ASTM ACBCAR
_cod_data_source_file Ribbe_ACBCAR_1969_1772.cif
_cod_data_source_block Al1Na1O8Si3
_cod_original_cell_volume 664.1943
_cod_original_sg_symbol_H-M 'P -1 (a+b,a-b,-c)'
_cod_original_formula_sum 'Al1 Na1 O8 Si3'
_cod_database_code 2107372

loop_
_symmetry_equiv_pos_as_xyz
x,y,z
-x,-y,-z
x+1/2,y+1/2,z
-x+1/2,-y+1/2,-z

loop_
_atom_site_label
_atom_site_type_symbol
_atom_site_fract_x
_atom_site_fract_y
_atom_site_fract_z
_atom_site_occupancy
_atom_site_U_iso_or_equiv
Al1 Al+3 0.009 0.1652 0.2154 0.25 0.0
Al2 Al+3 0.0048 0.8146 0.2288 0.25 0.0
Si4 Si+4 0.6854 0.8776 0.3533 0.75 0.0
Si3 Si+4 0.6908 0.1083 0.3208 0.75 0.0
O1 O-2 0.0057 0.1349 0.9851 1 0.0
O3 O-2 0.8213 0.1091 0.2002 1 0.0
Al4 Al+3 0.6854 0.8776 0.3533 0.25 0.0
O7 O-2 0.1957 0.1123 0.3877 1 0.0
Na1 Na+1 0.2661 0.0019 0.1516 0.25 0.0
O6 O-2 0.0217 0.687 0.2191 1 0.0
Si2 Si+4 0.0048 0.8146 0.2288 0.75 0.0
O4 O-2 0.8187 0.8477 0.2456 1 0.0
O5 O-2 0.0158 0.2906 0.2765 1 0.0
Na2 Na+1 0.2756 0.973 0.1766 0.25 0.0
O2 O-2 0.5923 0.991 0.2781 1 0.0
Na4 Na+1 0.2762 0.0126 0.1154 0.25 0.0
O8 O-2 0.1884 0.8679 0.426 1 0.0
Al3 Al+3 0.6908 0.1083 0.3208 0.25 0.0
Si1 Si+4 0.009 0.1652 0.2154 0.75 0.0
Na3 Na+1 0.2826 0.0372 0.0928 0.25 0.0
